data_4334665
loop_
_publ_author_name
'William Levason'
'David Pugh'
'Gillian Reid'

_publ_contact_author_address
;   School of Chemistry
    University of Southampton
    Southampton SO17 1BJ, UK
;
_publ_contact_author_email wxl@soton.ac.uk
_publ_contact_author_fax '023 8059 3781'
_publ_contact_author_name 'Professor William Levason'
_publ_contact_author_phone '023 8059 3792'
_publ_section_title
;
 Phosphine and Diphosphine Complexes of Silicon(IV) Halides
;
_journal_name_full 'Inorganic Chemistry'
_journal_page_first 5185
_journal_page_last 5193
_journal_paper_doi 10.1021/ic400077z
_journal_volume 52
_journal_year 2013
_chemical_formula_moiety 'C10 H16 Cl4 P2 Si'
_chemical_formula_sum 'C10 H16 Cl4 P2 Si'
_chemical_formula_weight 368.06
_chemical_name_systematic
;
 ?
;
_space_group_IT_number 61
_symmetry_cell_setting orthorhombic
_symmetry_Int_Tables_number 61
_symmetry_space_group_name_Hall '-P 2ac 2ab'
_symmetry_space_group_name_H-M 'P b c a'
_atom_sites_solution_hydrogens geom
_atom_sites_solution_primary direct
_atom_sites_solution_secondary difmap
_audit_creation_method SHELXL-97
_cell_angle_alpha 90.00
_cell_angle_beta 90.00
_cell_angle_gamma 90.00
_cell_formula_units_Z 8
_cell_length_a 12.9646(4)
_cell_length_b 15.2875(4)
_cell_length_c 16.3211(12)
_cell_measurement_reflns_used 23699
_cell_measurement_temperature 120(2)
_cell_measurement_theta_max 27.5
_cell_measurement_theta_min 3.1
_cell_volume 3234.8(3)
_computing_cell_refinement
;
CrystalClear-SM Expert 2.0 r13 (Rigaku, 2011)
;
_computing_data_collection
;
CrystalClear-SM Expert 2.0 r13 (Rigaku, 2011)
;
_computing_data_reduction
;
CrystalClear-SM Expert 2.0 r13 (Rigaku, 2011)
;
_computing_molecular_graphics 'ORTEP-3 (Farrugia, 1997)'
_computing_publication_material 'PLATON (Spek, 2003), WinGX (Farrugia, 1999) and enCIFer (Allen et al., 2004).'
_computing_structure_refinement 'SHELXL-97 (Sheldrick, 2008)'
_computing_structure_solution 'SHELXS-97 (Sheldrick, 1997)'
_diffrn_ambient_temperature 120(2)
_diffrn_detector_area_resol_mean 10.0000
_diffrn_measured_fraction_theta_full 0.996
_diffrn_measured_fraction_theta_max 0.996
_diffrn_measurement_device
;
Crystal Goniometer
;
_diffrn_measurement_device_type
;
Rigaku RAXIS conversion
;
_diffrn_measurement_method 'profile data from \w-scans'
_diffrn_radiation_monochromator graphite
_diffrn_radiation_source 'fine-focus sealed tube'
_diffrn_radiation_type MoK\a
_diffrn_radiation_wavelength 0.71073
_diffrn_reflns_av_R_equivalents 0.0324
_diffrn_reflns_av_sigmaI/netI 0.0210
_diffrn_reflns_limit_h_max 16
_diffrn_reflns_limit_h_min -16
_diffrn_reflns_limit_k_max 18
_diffrn_reflns_limit_k_min -19
_diffrn_reflns_limit_l_max 21
_diffrn_reflns_limit_l_min -20
_diffrn_reflns_number 27983
_diffrn_reflns_theta_full 27.48
_diffrn_reflns_theta_max 27.48
_diffrn_reflns_theta_min 3.14
_exptl_absorpt_coefficient_mu 0.981
_exptl_absorpt_correction_T_max 0.9083
_exptl_absorpt_correction_T_min 0.4965
_exptl_absorpt_correction_type multi-scan
_exptl_absorpt_process_details 'CrystalClear-SM Expert 2.0 r13 (Rigaku, 2011)'
_exptl_crystal_colour colourless
_exptl_crystal_density_diffrn 1.512
_exptl_crystal_description block
_exptl_crystal_F_000 1504
_exptl_crystal_size_max 0.83
_exptl_crystal_size_mid 0.53
_exptl_crystal_size_min 0.10
_refine_diff_density_max 0.411
_refine_diff_density_min -0.297
_refine_diff_density_rms 0.060
_refine_ls_extinction_method none
_refine_ls_goodness_of_fit_ref 1.095
_refine_ls_hydrogen_treatment constr
_refine_ls_matrix_type full
_refine_ls_number_parameters 158
_refine_ls_number_reflns 3687
_refine_ls_number_restraints 0
_refine_ls_restrained_S_all 1.095
_refine_ls_R_factor_all 0.0269
_refine_ls_R_factor_gt 0.0242
_refine_ls_shift/su_max 0.001
_refine_ls_shift/su_mean 0.000
_refine_ls_structure_factor_coef Fsqd
_refine_ls_weighting_details 'calc w=1/[\s^2^(Fo^2^)+(0.0308P)^2^+1.2624P] where P=(Fo^2^+2Fc^2^)/3'
_refine_ls_weighting_scheme calc
_refine_ls_wR_factor_gt 0.0603
_refine_ls_wR_factor_ref 0.0614
_reflns_number_gt 3389
_reflns_number_total 3687
_reflns_threshold_expression I>2\s(I)
_cod_data_source_file ic400077z_si_002_08.cif
_cod_data_source_block Compound_7
_cod_database_code 4334665

loop_
_symmetry_equiv_pos_as_xyz
'x, y, z'
'-x+1/2, -y, z+1/2'
'-x, y+1/2, -z+1/2'
'x+1/2, -y+1/2, -z'
'-x, -y, -z'
'x-1/2, y, -z-1/2'
'x, -y-1/2, z-1/2'
'-x-1/2, y-1/2, z'

loop_
_atom_site_label
_atom_site_type_symbol
_atom_site_fract_x
_atom_site_fract_y
_atom_site_fract_z
_atom_site_U_iso_or_equiv
_atom_site_adp_type
_atom_site_occupancy
_atom_site_symmetry_multiplicity
_atom_site_calc_flag
_atom_site_refinement_flags
C1 C 0.42652(10) 0.13577(9) 0.57980(8) 0.0151(3) Uani 1 1 d .
C2 C 0.44678(10) 0.07274(9) 0.64051(8) 0.0143(3) Uani 1 1 d .
C3 C 0.38847(11) -0.00433(9) 0.64308(9) 0.0200(3) Uani 1 1 d .
H3 H 0.4021 -0.0473 0.6838 0.024 Uiso 1 1 calc R
C4 C 0.31071(12) -0.01776(10) 0.58601(10) 0.0250(3) Uani 1 1 d .
H4 H 0.2711 -0.0700 0.5878 0.030 Uiso 1 1 calc R
C5 C 0.29023(12) 0.04451(10) 0.52625(10) 0.0254(3) Uani 1 1 d .
H5 H 0.2367 0.0346 0.4876 0.030 Uiso 1 1 calc R
C6 C 0.34760(11) 0.12118(10) 0.52262(9) 0.0210(3) Uani 1 1 d .
H6 H 0.3334 0.1636 0.4816 0.025 Uiso 1 1 calc R
C7 C 0.41189(12) 0.32573(9) 0.57626(9) 0.0211(3) Uani 1 1 d .
H7A H 0.4498 0.3812 0.5765 0.032 Uiso 1 1 calc R
H7B H 0.3680 0.3224 0.6250 0.032 Uiso 1 1 calc R
H7C H 0.3689 0.3224 0.5270 0.032 Uiso 1 1 calc R
C8 C 0.56144(13) 0.23974(11) 0.47632(8) 0.0245(3) Uani 1 1 d .
H8A H 0.6001 0.1856 0.4665 0.037 Uiso 1 1 calc R
H8B H 0.6085 0.2898 0.4735 0.037 Uiso 1 1 calc R
H8C H 0.5076 0.2461 0.4346 0.037 Uiso 1 1 calc R
C9 C 0.63739(12) 0.00210(9) 0.70737(10) 0.0245(3) Uani 1 1 d .
H9A H 0.6029 -0.0526 0.7227 0.037 Uiso 1 1 calc R
H9B H 0.6959 0.0123 0.7442 0.037 Uiso 1 1 calc R
H9C H 0.6622 -0.0022 0.6508 0.037 Uiso 1 1 calc R
C10 C 0.48744(12) 0.07695(10) 0.81486(9) 0.0240(3) Uani 1 1 d .
H10A H 0.4627 0.0166 0.8199 0.036 Uiso 1 1 calc R
H10B H 0.4292 0.1174 0.8204 0.036 Uiso 1 1 calc R
H10C H 0.5380 0.0888 0.8581 0.036 Uiso 1 1 calc R
Si1 Si 0.61659(3) 0.23166(2) 0.68977(2) 0.01261(9) Uani 1 1 d .
P1 P 0.50260(3) 0.23550(2) 0.57676(2) 0.01319(8) Uani 1 1 d .
P2 P 0.54729(3) 0.09186(2) 0.71564(2) 0.01300(8) Uani 1 1 d .
Cl1 Cl 0.48854(3) 0.28523(2) 0.763395(19) 0.01732(8) Uani 1 1 d .
Cl2 Cl 0.71511(3) 0.21669(2) 0.79543(2) 0.02282(9) Uani 1 1 d .
Cl3 Cl 0.73167(3) 0.16897(2) 0.60744(2) 0.02168(9) Uani 1 1 d .
Cl4 Cl 0.67000(3) 0.36181(2) 0.65639(2) 0.02215(9) Uani 1 1 d .

loop_
_atom_site_aniso_label
_atom_site_aniso_U_11
_atom_site_aniso_U_22
_atom_site_aniso_U_33
_atom_site_aniso_U_23
_atom_site_aniso_U_13
_atom_site_aniso_U_12
C1 0.0161(6) 0.0143(6) 0.0149(6) -0.0022(5) -0.0008(5) 0.0003(5)
C2 0.0127(6) 0.0139(6) 0.0163(6) -0.0023(5) 0.0003(5) 0.0007(5)
C3 0.0214(7) 0.0153(6) 0.0233(7) 0.0015(6) -0.0015(5) -0.0016(5)
C4 0.0225(7) 0.0186(7) 0.0338(8) -0.0042(6) -0.0029(6) -0.0075(6)
C5 0.0222(8) 0.0280(8) 0.0259(7) -0.0071(7) -0.0094(6) -0.0046(6)
C6 0.0224(7) 0.0206(7) 0.0199(7) -0.0005(6) -0.0064(5) -0.0005(6)
C7 0.0230(7) 0.0169(6) 0.0234(7) 0.0014(6) -0.0056(6) 0.0044(5)
C8 0.0307(8) 0.0309(8) 0.0120(6) 0.0018(6) 0.0016(6) -0.0022(6)
C9 0.0218(8) 0.0160(7) 0.0358(8) 0.0024(6) -0.0038(6) 0.0054(5)
C10 0.0322(8) 0.0233(7) 0.0164(7) 0.0039(6) 0.0028(6) -0.0068(6)
Si1 0.01148(17) 0.01379(18) 0.01255(17) -0.00082(14) 0.00020(13) -0.00153(12)
P1 0.01548(17) 0.01240(17) 0.01170(17) 0.00060(12) -0.00098(12) -0.00029(12)
P2 0.01300(17) 0.01216(16) 0.01385(16) 0.00131(13) -0.00102(12) 0.00023(12)
Cl1 0.01848(17) 0.01825(16) 0.01522(16) -0.00223(12) 0.00305(11) 0.00272(11)
Cl2 0.01635(17) 0.0331(2) 0.01902(17) -0.00001(14) -0.00630(12) -0.00341(13)
Cl3 0.01749(17) 0.02628(18) 0.02127(17) 0.00097(14) 0.00668(12) 0.00473(13)
Cl4 0.02407(18) 0.01728(17) 0.02510(18) -0.00063(13) 0.00308(13) -0.00878(12)

loop_
_atom_type_symbol
_atom_type_description
_atom_type_scat_dispersion_real
_atom_type_scat_dispersion_imag
_atom_type_scat_source
C C 0.0033 0.0016 'International Tables Vol C Tables 4.2.6.8 and 6.1.1.4'
H H 0.0000 0.0000 'International Tables Vol C Tables 4.2.6.8 and 6.1.1.4'
Si Si 0.0817 0.0704 'International Tables Vol C Tables 4.2.6.8 and 6.1.1.4'
P P 0.1023 0.0942 'International Tables Vol C Tables 4.2.6.8 and 6.1.1.4'
Cl Cl 0.1484 0.1585 'International Tables Vol C Tables 4.2.6.8 and 6.1.1.4'

loop_
_geom_angle_atom_site_label_1
_geom_angle_atom_site_label_2
_geom_angle_atom_site_label_3
_geom_angle
C6 C1 C2 119.72(13)
C6 C1 P1 120.75(10)
C2 C1 P1 119.52(10)
C3 C2 C1 119.77(12)
C3 C2 P2 120.22(10)
C1 C2 P2 120.00(10)
C4 C3 C2 119.76(13)
C4 C3 H3 120.1
C2 C3 H3 120.1
C3 C4 C5 120.59(13)
C3 C4 H4 119.7
C5 C4 H4 119.7
C4 C5 C6 120.39(13)
C4 C5 H5 119.8
C6 C5 H5 119.8
C5 C6 C1 119.75(13)
C5 C6 H6 120.1
C1 C6 H6 120.1
P1 C7 H7A 109.5
P1 C7 H7B 109.5
H7A C7 H7B 109.5
P1 C7 H7C 109.5
H7A C7 H7C 109.5
H7B C7 H7C 109.5
P1 C8 H8A 109.5
P1 C8 H8B 109.5
H8A C8 H8B 109.5
P1 C8 H8C 109.5
H8A C8 H8C 109.5
H8B C8 H8C 109.5
P2 C9 H9A 109.5
P2 C9 H9B 109.5
H9A C9 H9B 109.5
P2 C9 H9C 109.5
H9A C9 H9C 109.5
H9B C9 H9C 109.5
P2 C10 H10A 109.5
P2 C10 H10B 109.5
H10A C10 H10B 109.5
P2 C10 H10C 109.5
H10A C10 H10C 109.5
H10B C10 H10C 109.5
Cl2 Si1 Cl4 96.242(19)
Cl2 Si1 Cl1 92.833(19)
Cl4 Si1 Cl1 92.084(18)
Cl2 Si1 Cl3 92.292(19)
Cl4 Si1 Cl3 91.679(19)
Cl1 Si1 Cl3 173.28(2)
Cl2 Si1 P2 89.213(18)
Cl4 Si1 P2 174.53(2)
Cl1 Si1 P2 87.260(17)
Cl3 Si1 P2 88.465(17)
Cl2 Si1 P1 174.85(2)
Cl4 Si1 P1 88.907(18)
Cl1 Si1 P1 86.870(17)
Cl3 Si1 P1 87.636(18)
P2 Si1 P1 85.638(16)
C8 P1 C7 104.02(7)
C8 P1 C1 106.49(7)
C7 P1 C1 106.65(7)
C8 P1 Si1 116.37(5)
C7 P1 Si1 115.33(5)
C1 P1 Si1 107.30(4)
C9 P2 C10 104.37(7)
C9 P2 C2 106.96(7)
C10 P2 C2 106.06(7)
C9 P2 Si1 115.40(5)
C10 P2 Si1 115.98(5)
C2 P2 Si1 107.40(5)

loop_
_geom_bond_atom_site_label_1
_geom_bond_atom_site_label_2
_geom_bond_distance
C1 C6 1.4028(19)
C1 C2 1.4068(19)
C1 P1 1.8164(14)
C2 C3 1.4005(19)
C2 P2 1.8130(13)
C3 C4 1.388(2)
C3 H3 0.9500
C4 C5 1.389(2)
C4 H4 0.9500
C5 C6 1.389(2)
C5 H5 0.9500
C6 H6 0.9500
C7 P1 1.8127(14)
C7 H7A 0.9800
C7 H7B 0.9800
C7 H7C 0.9800
C8 P1 1.8092(14)
C8 H8A 0.9800
C8 H8B 0.9800
C8 H8C 0.9800
C9 P2 1.8072(14)
C9 H9A 0.9800
C9 H9B 0.9800
C9 H9C 0.9800
C10 P2 1.8101(14)
C10 H10A 0.9800
C10 H10B 0.9800
C10 H10C 0.9800
Si1 Cl2 2.1582(5)
Si1 Cl4 2.1760(5)
Si1 Cl1 2.2070(5)
Si1 Cl3 2.2248(5)
Si1 P2 2.3565(5)
Si1 P1 2.3642(5)

loop_
_geom_torsion_atom_site_label_1
_geom_torsion_atom_site_label_2
_geom_torsion_atom_site_label_3
_geom_torsion_atom_site_label_4
_geom_torsion
C6 C1 C2 C3 0.4(2)
P1 C1 C2 C3 -179.91(10)
C6 C1 C2 P2 -179.03(10)
P1 C1 C2 P2 0.65(15)
C1 C2 C3 C4 -0.4(2)
P2 C2 C3 C4 179.07(11)
C2 C3 C4 C5 0.1(2)
C3 C4 C5 C6 0.2(2)
C4 C5 C6 C1 -0.1(2)
C2 C1 C6 C5 -0.2(2)
P1 C1 C6 C5 -179.83(12)
C6 C1 P1 C8 -58.16(13)
C2 C1 P1 C8 122.16(11)
C6 C1 P1 C7 52.46(13)
C2 C1 P1 C7 -127.22(11)
C6 C1 P1 Si1 176.57(10)
C2 C1 P1 Si1 -3.10(12)
Cl4 Si1 P1 C8 64.52(6)
Cl1 Si1 P1 C8 156.67(6)
Cl3 Si1 P1 C8 -27.20(6)
P2 Si1 P1 C8 -115.84(6)
Cl4 Si1 P1 C7 -57.74(6)
Cl1 Si1 P1 C7 34.41(6)
Cl3 Si1 P1 C7 -149.46(6)
P2 Si1 P1 C7 121.90(6)
Cl4 Si1 P1 C1 -176.39(5)
Cl1 Si1 P1 C1 -84.24(5)
Cl3 Si1 P1 C1 91.88(5)
P2 Si1 P1 C1 3.24(5)
C3 C2 P2 C9 58.29(13)
C1 C2 P2 C9 -122.28(11)
C3 C2 P2 C10 -52.68(13)
C1 C2 P2 C10 126.76(11)
C3 C2 P2 Si1 -177.28(10)
C1 C2 P2 Si1 2.16(12)
Cl2 Si1 P2 C9 -63.89(6)
Cl1 Si1 P2 C9 -156.77(6)
Cl3 Si1 P2 C9 28.42(6)
P1 Si1 P2 C9 116.17(6)
Cl2 Si1 P2 C10 58.59(6)
Cl1 Si1 P2 C10 -34.29(6)
Cl3 Si1 P2 C10 150.90(6)
P1 Si1 P2 C10 -121.35(6)
Cl2 Si1 P2 C2 176.96(5)
Cl1 Si1 P2 C2 84.08(5)
Cl3 Si1 P2 C2 -90.73(5)
P1 Si1 P2 C2 -2.98(5)
